data_4003678
loop_
_publ_author_name
'Gui, Yue'
'Yao, Xin'
'Guzei, Ilia A.'
'Aristov, Michael M.'
'Yu, Junguang'
'Yu, Lian'

_publ_section_title
;
 A Mechanism for Reversible Solid-State Transitions Involving Nitro
 Torsion
;
_journal_issue 18
_journal_name_full 'Chemistry of Materials'
_journal_page_first 7754
_journal_page_last 7765
_journal_paper_doi 10.1021/acs.chemmater.0c02209
_journal_volume 32
_journal_year 2020
_chemical_formula_moiety 'C17 H18 N2 O6'
_chemical_formula_sum 'C17 H18 N2 O6'
_chemical_formula_weight 346.33
_space_group_crystal_system monoclinic
_space_group_IT_number 14
_space_group_name_Hall '-P 2yn'
_space_group_name_H-M_alt 'P 1 21/n 1'
_atom_sites_solution_hydrogens mixed
_atom_sites_solution_primary dual
_audit_creation_date 2019-11-01
_audit_creation_method
;
Olex2 1.3-alpha
(compiled 2019.10.24 svn.r3677 for OlexSys, GUI svn.r5967)
;
_cell_angle_alpha 90
_cell_angle_beta 106.980(9)
_cell_angle_gamma 90
_cell_formula_units_Z 4
_cell_length_a 11.905(4)
_cell_length_b 10.908(3)
_cell_length_c 12.779(4)
_cell_measurement_reflns_used 9889
_cell_measurement_temperature 100
_cell_measurement_theta_max 30.554
_cell_measurement_theta_min 2.502
_cell_volume 1587.1(9)
_computing_cell_refinement 'SAINT+ Ver. 2018.1-0. (Bruker-AXS, 2018)'
_computing_data_collection 'APEX3 Ver. 2018.1-0. (Bruker-AXS, 2018)'
_computing_data_reduction 'SAINT+ Ver. 2018.1-0. (Bruker-AXS, 2018)'
_computing_molecular_graphics 'OLEX2 (Dolomanov et al., 2009)'
_computing_publication_material 'OLEX2 (Dolomanov et al., 2009)'
_computing_structure_refinement 'XL (Sheldrick, 2015b)'
_computing_structure_solution 'XT (Sheldrick, 2015a)'
_diffrn_ambient_temperature 100
_diffrn_detector 'charge-coupled device (CCD) area detector'
_diffrn_detector_area_resol_mean 7.9
_diffrn_detector_type 'Bruker APEX II'
_diffrn_measured_fraction_theta_full 0.998
_diffrn_measured_fraction_theta_max 0.997
_diffrn_measurement_device 'three-circle diffractometer'
_diffrn_measurement_device_type 'Bruker APEX II Quazar'
_diffrn_measurement_method '0.5\% \w and 0.5\% \f scans'
_diffrn_radiation_collimation 'focusing mirrors'
_diffrn_radiation_detector 'Bruker APEX II'
_diffrn_radiation_monochromator 'mirror optics'
_diffrn_radiation_probe x-ray
_diffrn_radiation_type 'Mo K\a'
_diffrn_radiation_wavelength 0.71073
_diffrn_radiation_xray_symbol K-L~3~
_diffrn_reflns_av_R_equivalents 0.0372
_diffrn_reflns_av_unetI/netI 0.0217
_diffrn_reflns_Laue_measured_fraction_full 0.998
_diffrn_reflns_Laue_measured_fraction_max 0.997
_diffrn_reflns_limit_h_max 17
_diffrn_reflns_limit_h_min -17
_diffrn_reflns_limit_k_max 15
_diffrn_reflns_limit_k_min -15
_diffrn_reflns_limit_l_max 18
_diffrn_reflns_limit_l_min -18
_diffrn_reflns_number 37720
_diffrn_reflns_point_group_measured_fraction_full 0.998
_diffrn_reflns_point_group_measured_fraction_max 0.997
_diffrn_reflns_theta_full 25.000
_diffrn_reflns_theta_max 30.596
_diffrn_reflns_theta_min 2.058
_diffrn_source 'microfocus sealed X-ray tube'
_diffrn_source_current 0.6
_diffrn_source_power 0.03
_diffrn_source_type 'Incoatec I\ms'
_diffrn_source_voltage 50.0
_exptl_absorpt_coefficient_mu 0.111
_exptl_absorpt_correction_T_max 0.7461
_exptl_absorpt_correction_T_min 0.7153
_exptl_absorpt_correction_type multi-scan
_exptl_absorpt_process_details 'SADABS-2016/2 (Krause et al., 2015) was used for absorption correction.'
_exptl_crystal_colour yellow
_exptl_crystal_colour_primary yellow
_exptl_crystal_density_diffrn 1.449
_exptl_crystal_density_method 'not measured'
_exptl_crystal_description block
_exptl_crystal_F_000 728
_exptl_crystal_size_max 0.35
_exptl_crystal_size_mid 0.2
_exptl_crystal_size_min 0.12
_refine_diff_density_max 0.449
_refine_diff_density_min -0.228
_refine_diff_density_rms 0.052
_refine_ls_extinction_method none
_refine_ls_goodness_of_fit_ref 1.033
_refine_ls_hydrogen_treatment mixed
_refine_ls_matrix_type full
_refine_ls_number_parameters 233
_refine_ls_number_reflns 4865
_refine_ls_number_restraints 0
_refine_ls_restrained_S_all 1.033
_refine_ls_R_factor_all 0.0449
_refine_ls_R_factor_gt 0.0382
_refine_ls_shift/su_max 0.001
_refine_ls_shift/su_mean 0.000
_refine_ls_structure_factor_coef Fsqd
_refine_ls_weighting_details 'w=1/[\s^2^(Fo^2^)+(0.0513P)^2^+0.6935P] where P=(Fo^2^+2Fc^2^)/3'
_refine_ls_weighting_scheme calc
_refine_ls_wR_factor_gt 0.1017
_refine_ls_wR_factor_ref 0.1076
_reflns_Friedel_coverage 0.000
_reflns_number_gt 4195
_reflns_number_total 4865
_reflns_threshold_expression 'I > 2\s(I)'
_cod_data_source_file delta100K.cif
_cod_data_source_block yu182
_cod_depositor_comments 'Adding full bibliography for 4003674--4003684.cif.'
_cod_original_cell_volume 1587.2(8)
_cod_database_code 4003678
_shelx_shelxl_version_number 2018/3
_shelx_space_group_comment
;
The symmetry employed for this shelxl refinement is uniquely defined
by the following loop, which should always be used as a source of
symmetry information in preference to the above space-group names.
They are only intended as comments.
;
_shelx_estimated_absorpt_t_max 0.987
_shelx_estimated_absorpt_t_min 0.962
_olex2_refinement_description
;
1. Fixed Uiso
 At 1.2 times of:
  All C(H) groups, All N(H) groups
 At 1.5 times of:
  All C(H,H,H) groups
2.a Ternary CH refined with riding coordinates:
 C6(H6)
2.b Aromatic/amide H refined with riding coordinates:
 C13(H13), C14(H14), C15(H15), C16(H16)
2.c Idealised Me refined as rotating group:
 C2(H2A,H2B,H2C), C5(H5A,H5B,H5C), C9(H9A,H9B,H9C), C11(H11A,H11B,H11C)
;
_olex2_submission_special_instructions 'No special instructions were received'

loop_
_space_group_symop_operation_xyz
'x, y, z'
'-x+1/2, y+1/2, -z+1/2'
'-x, -y, -z'
'x-1/2, -y-1/2, z-1/2'

loop_
_atom_site_label
_atom_site_type_symbol
_atom_site_fract_x
_atom_site_fract_y
_atom_site_fract_z
_atom_site_U_iso_or_equiv
_atom_site_adp_type
_atom_site_occupancy
_atom_site_site_symmetry_order
_atom_site_calc_flag
_atom_site_refinement_flags_posn
_atom_site_refinement_flags_adp
_atom_site_refinement_flags_occupancy
_atom_site_disorder_assembly
_atom_site_disorder_group
O1 O 0.47433(8) 0.80080(8) 0.31243(7) 0.02544(18) Uani 1 1 d . . . . .
O2 O 0.51102(7) 0.61843(7) 0.24941(6) 0.01921(16) Uani 1 1 d . . . . .
O3 O 0.80503(7) 0.31050(7) 0.66145(6) 0.02060(16) Uani 1 1 d . . . . .
O4 O 0.72431(7) 0.29583(7) 0.48019(6) 0.01806(16) Uani 1 1 d . . . . .
O5 O 0.56591(7) 0.33984(8) 0.26092(7) 0.02274(17) Uani 1 1 d . . . . .
O6 O 0.60504(9) 0.41121(9) 0.11772(7) 0.0310(2) Uani 1 1 d . . . . .
N1 N 0.64604(8) 0.66594(8) 0.63111(7) 0.01589(17) Uani 1 1 d . . . . .
H1 H 0.6466(12) 0.7085(14) 0.6890(12) 0.019 Uiso 1 1 d . U . . .
N2 N 0.62637(8) 0.40057(9) 0.21780(7) 0.01928(18) Uani 1 1 d . . . . .
C1 C 0.58882(8) 0.71392(9) 0.53011(8) 0.01456(18) Uani 1 1 d . . . . .
C2 C 0.53836(10) 0.83900(10) 0.53612(10) 0.0207(2) Uani 1 1 d . . . . .
H2A H 0.538366 0.855638 0.611485 0.031 Uiso 1 1 calc R U . . .
H2B H 0.457667 0.842237 0.487638 0.031 Uiso 1 1 calc R U . . .
H2C H 0.586128 0.900738 0.513171 0.031 Uiso 1 1 calc R U . . .
C3 C 0.58162(8) 0.64829(9) 0.43812(8) 0.01311(17) Uani 1 1 d . . . . .
C4 C 0.51734(8) 0.69934(9) 0.33106(8) 0.01521(18) Uani 1 1 d . . . . .
C5 C 0.45579(10) 0.66488(12) 0.14083(9) 0.0246(2) Uani 1 1 d . . . . .
H5A H 0.454810 0.600667 0.086944 0.037 Uiso 1 1 calc R U . . .
H5B H 0.499972 0.735752 0.126935 0.037 Uiso 1 1 calc R U . . .
H5C H 0.375063 0.689786 0.134869 0.037 Uiso 1 1 calc R U . . .
C6 C 0.63721(8) 0.52165(8) 0.44154(7) 0.01167(16) Uani 1 1 d . . . . .
H6 H 0.574974 0.462295 0.402655 0.014 Uiso 1 1 calc R U . . .
C7 C 0.69043(8) 0.47763(8) 0.55952(8) 0.01220(17) Uani 1 1 d . . . . .
C8 C 0.74514(8) 0.35548(9) 0.57607(8) 0.01328(17) Uani 1 1 d . . . . .
C9 C 0.78229(10) 0.17986(9) 0.48085(9) 0.0202(2) Uani 1 1 d . . . . .
H9A H 0.784463 0.160339 0.406610 0.030 Uiso 1 1 calc R U . . .
H9B H 0.739210 0.115611 0.506545 0.030 Uiso 1 1 calc R U . . .
H9C H 0.862664 0.184699 0.529844 0.030 Uiso 1 1 calc R U . . .
C10 C 0.69215(8) 0.54928(9) 0.64685(8) 0.01347(17) Uani 1 1 d . . . . .
C11 C 0.73918(9) 0.51705(10) 0.76557(8) 0.01816(19) Uani 1 1 d . . . . .
H11A H 0.818889 0.549809 0.794696 0.027 Uiso 1 1 calc R U . . .
H11B H 0.740977 0.427704 0.773895 0.027 Uiso 1 1 calc R U . . .
H11C H 0.688452 0.552561 0.805796 0.027 Uiso 1 1 calc R U . . .
C12 C 0.73353(8) 0.52379(9) 0.38362(8) 0.01282(17) Uani 1 1 d . . . . .
C13 C 0.83508(9) 0.59059(9) 0.43365(9) 0.01634(19) Uani 1 1 d . . . . .
H13 H 0.839260 0.634856 0.498704 0.020 Uiso 1 1 calc R U . . .
C14 C 0.93029(9) 0.59452(10) 0.39150(10) 0.0208(2) Uani 1 1 d . . . . .
H14 H 0.997731 0.641475 0.427441 0.025 Uiso 1 1 calc R U . . .
C15 C 0.92704(10) 0.53014(11) 0.29721(10) 0.0229(2) Uani 1 1 d . . . . .
H15 H 0.993378 0.529437 0.270168 0.028 Uiso 1 1 calc R U . . .
C16 C 0.82622(10) 0.46692(10) 0.24290(9) 0.0211(2) Uani 1 1 d . . . . .
H16 H 0.821792 0.424673 0.176801 0.025 Uiso 1 1 calc R U . . .
C17 C 0.73124(9) 0.46552(9) 0.28563(8) 0.01571(18) Uani 1 1 d . . . . .

loop_
_atom_site_aniso_label
_atom_site_aniso_U_11
_atom_site_aniso_U_22
_atom_site_aniso_U_33
_atom_site_aniso_U_23
_atom_site_aniso_U_13
_atom_site_aniso_U_12
O1 0.0308(4) 0.0195(4) 0.0259(4) 0.0070(3) 0.0081(3) 0.0099(3)
O2 0.0222(4) 0.0202(4) 0.0123(3) 0.0024(3) 0.0004(3) 0.0041(3)
O3 0.0270(4) 0.0184(4) 0.0149(3) 0.0035(3) 0.0038(3) 0.0057(3)
O4 0.0257(4) 0.0123(3) 0.0145(3) -0.0015(3) 0.0034(3) 0.0031(3)
O5 0.0235(4) 0.0220(4) 0.0212(4) -0.0069(3) 0.0041(3) -0.0042(3)
O6 0.0395(5) 0.0375(5) 0.0112(4) -0.0020(3) 0.0000(3) 0.0016(4)
N1 0.0195(4) 0.0143(4) 0.0134(4) -0.0037(3) 0.0040(3) 0.0008(3)
N2 0.0232(4) 0.0192(4) 0.0131(4) -0.0032(3) 0.0017(3) 0.0030(3)
C1 0.0132(4) 0.0130(4) 0.0176(4) -0.0004(3) 0.0046(3) -0.0006(3)
C2 0.0227(5) 0.0145(4) 0.0244(5) -0.0028(4) 0.0061(4) 0.0032(4)
C3 0.0123(4) 0.0118(4) 0.0149(4) 0.0010(3) 0.0035(3) 0.0000(3)
C4 0.0135(4) 0.0155(4) 0.0173(4) 0.0029(3) 0.0054(3) 0.0003(3)
C5 0.0253(5) 0.0314(6) 0.0142(5) 0.0085(4) 0.0014(4) 0.0046(4)
C6 0.0126(4) 0.0109(4) 0.0112(4) -0.0001(3) 0.0030(3) -0.0005(3)
C7 0.0133(4) 0.0113(4) 0.0117(4) 0.0007(3) 0.0034(3) -0.0014(3)
C8 0.0145(4) 0.0125(4) 0.0134(4) 0.0004(3) 0.0050(3) -0.0024(3)
C9 0.0269(5) 0.0131(4) 0.0217(5) -0.0012(4) 0.0087(4) 0.0032(4)
C10 0.0132(4) 0.0136(4) 0.0136(4) -0.0008(3) 0.0038(3) -0.0023(3)
C11 0.0228(5) 0.0193(5) 0.0116(4) -0.0010(3) 0.0038(4) -0.0024(4)
C12 0.0144(4) 0.0112(4) 0.0126(4) 0.0024(3) 0.0036(3) 0.0018(3)
C13 0.0160(4) 0.0144(4) 0.0187(5) -0.0005(3) 0.0053(3) -0.0018(3)
C14 0.0166(4) 0.0201(5) 0.0272(5) 0.0031(4) 0.0087(4) -0.0017(4)
C15 0.0217(5) 0.0263(5) 0.0253(5) 0.0077(4) 0.0138(4) 0.0046(4)
C16 0.0268(5) 0.0237(5) 0.0156(5) 0.0032(4) 0.0103(4) 0.0071(4)
C17 0.0186(4) 0.0153(4) 0.0124(4) 0.0011(3) 0.0032(3) 0.0018(3)

loop_
_atom_type_symbol
_atom_type_description
_atom_type_scat_dispersion_real
_atom_type_scat_dispersion_imag
_atom_type_scat_source
C C 0.0033 0.0016 'International Tables Vol C Tables 4.2.6.8 and 6.1.1.4'
H H 0.0000 0.0000 'International Tables Vol C Tables 4.2.6.8 and 6.1.1.4'
N N 0.0061 0.0033 'International Tables Vol C Tables 4.2.6.8 and 6.1.1.4'
O O 0.0106 0.0060 'International Tables Vol C Tables 4.2.6.8 and 6.1.1.4'

loop_
_geom_angle_atom_site_label_1
_geom_angle_atom_site_label_2
_geom_angle_atom_site_label_3
_geom_angle
_geom_angle_site_symmetry_1
_geom_angle_site_symmetry_3
_geom_angle_publ_flag
C4 O2 C5 114.84(9) . . ?
C8 O4 C9 117.33(8) . . ?
C1 N1 H1 118.2(10) . . ?
C1 N1 C10 123.78(9) . . ?
C10 N1 H1 117.6(10) . . ?
O5 N2 O6 123.25(10) . . ?
O5 N2 C17 120.27(9) . . ?
O6 N2 C17 116.48(9) . . ?
N1 C1 C2 113.19(9) . . ?
C3 C1 N1 120.05(9) . . ?
C3 C1 C2 126.76(9) . . ?
C1 C2 H2A 109.5 . . ?
C1 C2 H2B 109.5 . . ?
C1 C2 H2C 109.5 . . ?
H2A C2 H2B 109.5 . . ?
H2A C2 H2C 109.5 . . ?
H2B C2 H2C 109.5 . . ?
C1 C3 C4 119.39(9) . . ?
C1 C3 C6 122.36(9) . . ?
C4 C3 C6 118.25(8) . . ?
O1 C4 O2 121.25(10) . . ?
O1 C4 C3 127.15(10) . . ?
O2 C4 C3 111.59(8) . . ?
O2 C5 H5A 109.5 . . ?
O2 C5 H5B 109.5 . . ?
O2 C5 H5C 109.5 . . ?
H5A C5 H5B 109.5 . . ?
H5A C5 H5C 109.5 . . ?
H5B C5 H5C 109.5 . . ?
C3 C6 H6 108.6 . . ?
C3 C6 C7 111.28(8) . . ?
C3 C6 C12 110.54(7) . . ?
C7 C6 H6 108.6 . . ?
C7 C6 C12 109.06(7) . . ?
C12 C6 H6 108.6 . . ?
C8 C7 C6 117.64(8) . . ?
C10 C7 C6 122.08(9) . . ?
C10 C7 C8 120.23(9) . . ?
O3 C8 O4 121.66(9) . . ?
O3 C8 C7 127.75(9) . . ?
O4 C8 C7 110.56(8) . . ?
O4 C9 H9A 109.5 . . ?
O4 C9 H9B 109.5 . . ?
O4 C9 H9C 109.5 . . ?
H9A C9 H9B 109.5 . . ?
H9A C9 H9C 109.5 . . ?
H9B C9 H9C 109.5 . . ?
N1 C10 C11 112.34(8) . . ?
C7 C10 N1 120.14(9) . . ?
C7 C10 C11 127.52(9) . . ?
C10 C11 H11A 109.5 . . ?
C10 C11 H11B 109.5 . . ?
C10 C11 H11C 109.5 . . ?
H11A C11 H11B 109.5 . . ?
H11A C11 H11C 109.5 . . ?
H11B C11 H11C 109.5 . . ?
C13 C12 C6 117.11(9) . . ?
C13 C12 C17 115.81(9) . . ?
C17 C12 C6 127.08(9) . . ?
C12 C13 H13 118.9 . . ?
C14 C13 C12 122.23(10) . . ?
C14 C13 H13 118.9 . . ?
C13 C14 H14 119.9 . . ?
C15 C14 C13 120.16(10) . . ?
C15 C14 H14 119.9 . . ?
C14 C15 H15 120.4 . . ?
C16 C15 C14 119.28(10) . . ?
C16 C15 H15 120.4 . . ?
C15 C16 H16 120.2 . . ?
C15 C16 C17 119.61(10) . . ?
C17 C16 H16 120.2 . . ?
C12 C17 N2 122.42(9) . . ?
C16 C17 N2 114.80(9) . . ?
C16 C17 C12 122.75(10) . . ?

loop_
_geom_bond_atom_site_label_1
_geom_bond_atom_site_label_2
_geom_bond_distance
_geom_bond_site_symmetry_2
_geom_bond_publ_flag
O1 C4 1.2135(13) . ?
O2 C4 1.3519(13) . ?
O2 C5 1.4427(13) . ?
O3 C8 1.2187(12) . ?
O4 C8 1.3449(12) . ?
O4 C9 1.4400(13) . ?
O5 N2 1.2216(13) . ?
O6 N2 1.2345(13) . ?
N1 H1 0.872(15) . ?
N1 C1 1.3749(13) . ?
N1 C10 1.3772(13) . ?
N2 C17 1.4765(14) . ?
C1 C2 1.5017(14) . ?
C1 C3 1.3576(14) . ?
C2 H2A 0.9800 . ?
C2 H2B 0.9800 . ?
C2 H2C 0.9800 . ?
C3 C4 1.4684(14) . ?
C3 C6 1.5269(13) . ?
C5 H5A 0.9800 . ?
C5 H5B 0.9800 . ?
C5 H5C 0.9800 . ?
C6 H6 1.0000 . ?
C6 C7 1.5321(13) . ?
C6 C12 1.5359(13) . ?
C7 C8 1.4709(14) . ?
C7 C10 1.3578(13) . ?
C9 H9A 0.9800 . ?
C9 H9B 0.9800 . ?
C9 H9C 0.9800 . ?
C10 C11 1.4975(14) . ?
C11 H11A 0.9800 . ?
C11 H11B 0.9800 . ?
C11 H11C 0.9800 . ?
C12 C13 1.3964(14) . ?
C12 C17 1.3974(14) . ?
C13 H13 0.9500 . ?
C13 C14 1.3905(14) . ?
C14 H14 0.9500 . ?
C14 C15 1.3855(17) . ?
C15 H15 0.9500 . ?
C15 C16 1.3825(17) . ?
C16 H16 0.9500 . ?
C16 C17 1.3920(14) . ?

loop_
_geom_hbond_atom_site_label_D
_geom_hbond_atom_site_label_H
_geom_hbond_atom_site_label_A
_geom_hbond_distance_DH
_geom_hbond_distance_HA
_geom_hbond_distance_DA
_geom_hbond_angle_DHA
_geom_hbond_site_symmetry_A
_geom_hbond_publ_flag
N1 H1 O3 0.872(15) 2.140(15) 2.9919(13) 165.5(13) 2_656 yes

loop_
_geom_torsion_atom_site_label_1
_geom_torsion_atom_site_label_2
_geom_torsion_atom_site_label_3
_geom_torsion_atom_site_label_4
_geom_torsion
_geom_torsion_site_symmetry_1
_geom_torsion_site_symmetry_2
_geom_torsion_site_symmetry_3
_geom_torsion_site_symmetry_4
_geom_torsion_publ_flag
O5 N2 C17 C12 -38.83(14) . . . . ?
O5 N2 C17 C16 142.81(10) . . . . ?
O6 N2 C17 C12 141.44(10) . . . . ?
O6 N2 C17 C16 -36.92(13) . . . . ?
N1 C1 C3 C4 178.28(8) . . . . ?
N1 C1 C3 C6 -1.10(14) . . . . ?
C1 N1 C10 C7 5.01(14) . . . . ?
C1 N1 C10 C11 -174.47(9) . . . . ?
C1 C3 C4 O1 5.59(15) . . . . ?
C1 C3 C4 O2 -175.17(8) . . . . ?
C1 C3 C6 C7 4.73(12) . . . . ?
C1 C3 C6 C12 -116.61(10) . . . . ?
C2 C1 C3 C4 -1.05(15) . . . . ?
C2 C1 C3 C6 179.57(9) . . . . ?
C3 C6 C7 C8 178.70(7) . . . . ?
C3 C6 C7 C10 -3.89(12) . . . . ?
C3 C6 C12 C13 68.25(11) . . . . ?
C3 C6 C12 C17 -111.97(11) . . . . ?
C4 C3 C6 C7 -174.65(8) . . . . ?
C4 C3 C6 C12 64.00(10) . . . . ?
C5 O2 C4 O1 3.19(14) . . . . ?
C5 O2 C4 C3 -176.11(8) . . . . ?
C6 C3 C4 O1 -175.01(10) . . . . ?
C6 C3 C4 O2 4.23(12) . . . . ?
C6 C7 C8 O3 169.58(9) . . . . ?
C6 C7 C8 O4 -8.17(11) . . . . ?
C6 C7 C10 N1 -0.56(14) . . . . ?
C6 C7 C10 C11 178.85(9) . . . . ?
C6 C12 C13 C14 176.99(9) . . . . ?
C6 C12 C17 N2 5.75(15) . . . . ?
C6 C12 C17 C16 -176.03(9) . . . . ?
C7 C6 C12 C13 -54.40(11) . . . . ?
C7 C6 C12 C17 125.38(10) . . . . ?
C8 C7 C10 N1 176.79(8) . . . . ?
C8 C7 C10 C11 -3.81(15) . . . . ?
C9 O4 C8 O3 -4.22(14) . . . . ?
C9 O4 C8 C7 173.69(8) . . . . ?
C10 N1 C1 C2 175.25(9) . . . . ?
C10 N1 C1 C3 -4.17(15) . . . . ?
C10 C7 C8 O3 -7.88(15) . . . . ?
C10 C7 C8 O4 174.37(8) . . . . ?
C12 C6 C7 C8 -59.10(10) . . . . ?
C12 C6 C7 C10 118.31(9) . . . . ?
C12 C13 C14 C15 -0.49(16) . . . . ?
C13 C12 C17 N2 -174.47(9) . . . . ?
C13 C12 C17 C16 3.75(14) . . . . ?
C13 C14 C15 C16 3.04(17) . . . . ?
C14 C15 C16 C17 -2.14(16) . . . . ?
C15 C16 C17 N2 176.99(10) . . . . ?
C15 C16 C17 C12 -1.36(16) . . . . ?
C17 C12 C13 C14 -2.82(15) . . . . ?
